data_7031432
loop_
_publ_author_name
'Davies, Laura H.'
'Harrington, Ross W.'
'Clegg, William'
'Higham, Lee J.'

_publ_section_title
;
 (B)R2BodPR2: highly fluorescent alternatives to PPh3 and PhPCy2.
;
_journal_issue 36
_journal_name_full 'Dalton transactions (Cambridge, England : 2003)'
_journal_page_first 13485
_journal_page_last 13499
_journal_paper_doi 10.1039/c4dt00704b
_journal_volume 43
_journal_year 2014
_chemical_formula_moiety 'C96 H119 B2 Cu N5 P2 +,F6 P -,C4 H10 O,2 C H Cl3'
_chemical_formula_sum 'C102 H131 B2 Cl6 Cu F6 N5 O P3'
_chemical_formula_weight 1947.88
_chemical_name_systematic
;
 ?
;
_space_group_crystal_system triclinic
_space_group_IT_number 2
_space_group_name_Hall '-P 1'
_space_group_name_H-M_alt 'P -1'
_symmetry_space_group_name_Hall '-P 1'
_symmetry_space_group_name_H-M 'P -1'
_atom_sites_solution_hydrogens geom
_atom_sites_solution_primary direct
_atom_sites_solution_secondary difmap
_audit_creation_method SHELXL-2013
_cell_angle_alpha 93.8881(19)
_cell_angle_beta 93.6056(17)
_cell_angle_gamma 92.9238(19)
_cell_formula_units_Z 2
_cell_length_a 11.2490(2)
_cell_length_b 17.1875(4)
_cell_length_c 26.6167(6)
_cell_measurement_reflns_used 20181
_cell_measurement_temperature 150(2)
_cell_measurement_theta_max 28.66
_cell_measurement_theta_min 2.91
_cell_volume 5116.22(19)
_computing_cell_refinement
;
CrysAlisPro, Agilent Technologies,
Version 1.171.34.49 (release 20-01-2011 CrysAlis171 .NET)
(compiled Jan 20 2011,15:58:25)
;
_computing_data_collection
;
CrysAlisPro, Agilent Technologies,
Version 1.171.34.49 (release 20-01-2011 CrysAlis171 .NET)
(compiled Jan 20 2011,15:58:25)
;
_computing_data_reduction
;
CrysAlisPro, Agilent Technologies,
Version 1.171.34.49 (release 20-01-2011 CrysAlis171 .NET)
(compiled Jan 20 2011,15:58:25)
;
_computing_molecular_graphics 'Bruker SHELXTL'
_computing_publication_material 'Bruker SHELXTL and local programs'
_computing_structure_refinement 'SHELXL-2013 (Sheldrick, 2013)'
_computing_structure_solution 'Bruker SHELXTL'
_diffrn_ambient_temperature 150(2)
_diffrn_detector_area_resol_mean 10.3968
_diffrn_measured_fraction_theta_full 0.998
_diffrn_measured_fraction_theta_max 0.981
_diffrn_measurement_device_type 'Oxford Diffraction Gemini A Ultra diffractometer'
_diffrn_measurement_method '\w scans'
_diffrn_radiation_type MoK\a
_diffrn_radiation_wavelength 0.71073
_diffrn_reflns_av_R_equivalents 0.0496
_diffrn_reflns_av_unetI/netI 0.0505
_diffrn_reflns_Laue_measured_fraction_full 0.998
_diffrn_reflns_Laue_measured_fraction_max 0.981
_diffrn_reflns_limit_h_max 13
_diffrn_reflns_limit_h_min -14
_diffrn_reflns_limit_k_max 21
_diffrn_reflns_limit_k_min -21
_diffrn_reflns_limit_l_max 33
_diffrn_reflns_limit_l_min -33
_diffrn_reflns_number 83501
_diffrn_reflns_point_group_measured_fraction_full 0.998
_diffrn_reflns_point_group_measured_fraction_max 0.981
_diffrn_reflns_theta_full 25.242
_diffrn_reflns_theta_max 26.372
_diffrn_reflns_theta_min 2.913
_diffrn_source 'Enhance (Mo) X-ray Source'
_exptl_absorpt_coefficient_mu 0.476
_exptl_absorpt_correction_T_max 0.910
_exptl_absorpt_correction_T_min 0.850
_exptl_absorpt_correction_type multi-scan
_exptl_absorpt_process_details
;
CrysAlisPro, Agilent Technologies,
Version 1.171.34.49 (release 20-01-2011 CrysAlis171 .NET)
(compiled Jan 20 2011,15:58:25)
Empirical absorption correction using spherical harmonics,
 implemented in SCALE3 ABSPACK scaling algorithm.
;
_exptl_crystal_colour red
_exptl_crystal_density_diffrn 1.264
_exptl_crystal_description block
_exptl_crystal_F_000 2052
_exptl_crystal_size_max 0.340
_exptl_crystal_size_mid 0.200
_exptl_crystal_size_min 0.200
_refine_diff_density_max 1.693
_refine_diff_density_min -1.320
_refine_diff_density_rms 0.094
_refine_ls_extinction_method none
_refine_ls_goodness_of_fit_ref 1.023
_refine_ls_hydrogen_treatment constr
_refine_ls_matrix_type full
_refine_ls_number_parameters 1148
_refine_ls_number_reflns 20525
_refine_ls_number_restraints 0
_refine_ls_restrained_S_all 1.023
_refine_ls_R_factor_all 0.1027
_refine_ls_R_factor_gt 0.0728
_refine_ls_shift/su_max 0.001
_refine_ls_shift/su_mean 0.000
_refine_ls_structure_factor_coef Fsqd
_refine_ls_weighting_details
;
 w=1/[\s^2^(Fo^2^)+(0.1190P)^2^+10.0752P]
 where P=(Fo^2^+2Fc^2^)/3
;
_refine_ls_weighting_scheme calc
_refine_ls_wR_factor_gt 0.1983
_refine_ls_wR_factor_ref 0.2236
_reflns_Friedel_coverage 0.000
_reflns_number_gt 14844
_reflns_number_total 20525
_reflns_threshold_expression 'I > 2\s(I)'
_cod_data_source_file c4dt00704b2.cif
_cod_data_source_block ljh157
_cod_depositor_comments 'Adding full bibliography for 7031428--7031437.cif.'
_cod_database_code 7031432
_shelx_space_group_comment
;
The symmetry employed for this shelxl refinement is uniquely defined
by the following loop, which should always be used as a source of
symmetry information in preference to the above space-group names.
They are only intended as comments.
;
_shelx_estimated_absorpt_t_min 0.855
_shelx_estimated_absorpt_t_max 0.911
_shelxl_version_number 2013-2

loop_
_space_group_symop_operation_xyz
'x, y, z'
'-x, -y, -z'

loop_
_atom_site_label
_atom_site_type_symbol
_atom_site_fract_x
_atom_site_fract_y
_atom_site_fract_z
_atom_site_U_iso_or_equiv
_atom_site_adp_type
_atom_site_occupancy
_atom_site_site_symmetry_order
_atom_site_calc_flag
_atom_site_refinement_flags_posn
_atom_site_refinement_flags_adp
Cu Cu 0.20161(4) 0.03290(3) 0.32069(2) 0.02471(13) Uani 1 1 d . .
P1 P 0.09625(9) 0.04041(6) 0.24765(4) 0.0267(2) Uani 1 1 d . .
N1 N 0.4273(3) 0.28810(18) 0.03390(12) 0.0273(7) Uani 1 1 d . .
N2 N 0.5396(3) 0.16574(18) 0.02702(12) 0.0290(7) Uani 1 1 d . .
B1 B 0.5428(4) 0.2529(3) 0.01175(16) 0.0279(9) Uani 1 1 d . .
C1 C 0.3739(3) 0.3538(2) 0.02292(15) 0.0303(8) Uani 1 1 d . .
C2 C 0.2800(4) 0.3663(2) 0.05436(16) 0.0355(9) Uani 1 1 d . .
C3 C 0.2757(4) 0.3072(2) 0.08620(15) 0.0334(9) Uani 1 1 d . .
C4 C 0.3671(3) 0.2570(2) 0.07306(14) 0.0288(8) Uani 1 1 d . .
C5 C 0.3940(3) 0.1837(2) 0.08907(14) 0.0273(8) Uani 1 1 d . .
C6 C 0.4796(4) 0.1392(2) 0.06754(14) 0.0294(8) Uani 1 1 d . .
C7 C 0.5208(4) 0.0648(2) 0.07841(15) 0.0333(9) Uani 1 1 d . .
C8 C 0.6057(4) 0.0481(2) 0.04412(16) 0.0368(10) Uani 1 1 d . .
C9 C 0.6147(4) 0.1108(2) 0.01327(15) 0.0342(9) Uani 1 1 d . .
C10 C 0.4067(4) 0.4046(2) -0.01776(18) 0.0404(10) Uani 1 1 d . .
H10A H 0.4878 0.3946 -0.0270 0.061 Uiso 1 1 calc R U
H10B H 0.4032 0.4595 -0.0057 0.061 Uiso 1 1 calc R U
H10C H 0.3507 0.3930 -0.0474 0.061 Uiso 1 1 calc R U
C11 C 0.1980(4) 0.4327(3) 0.0513(2) 0.0487(12) Uani 1 1 d . .
H11A H 0.1176 0.4145 0.0602 0.058 Uiso 1 1 calc R U
H11B H 0.1910 0.4478 0.0160 0.058 Uiso 1 1 calc R U
C12 C 0.2400(6) 0.5041(3) 0.0857(3) 0.0741(18) Uani 1 1 d . .
H12A H 0.1807 0.5438 0.0835 0.111 Uiso 1 1 calc R U
H12B H 0.3165 0.5252 0.0754 0.111 Uiso 1 1 calc R U
H12C H 0.2498 0.4893 0.1206 0.111 Uiso 1 1 calc R U
C13 C 0.1896(4) 0.2999(3) 0.12695(19) 0.0484(12) Uani 1 1 d . .
H13A H 0.1405 0.3454 0.1283 0.073 Uiso 1 1 calc R U
H13B H 0.2342 0.2972 0.1596 0.073 Uiso 1 1 calc R U
H13C H 0.1381 0.2522 0.1195 0.073 Uiso 1 1 calc R U
C14 C 0.4870(5) 0.0144(3) 0.11962(19) 0.0490(12) Uani 1 1 d . .
H14A H 0.5253 -0.0354 0.1156 0.073 Uiso 1 1 calc R U
H14B H 0.4002 0.0046 0.1177 0.073 Uiso 1 1 calc R U
H14C H 0.5135 0.0409 0.1525 0.073 Uiso 1 1 calc R U
C15 C 0.6782(5) -0.0234(3) 0.04179(19) 0.0487(12) Uani 1 1 d . .
H15A H 0.6269 -0.0696 0.0484 0.058 Uiso 1 1 calc R U
H15B H 0.7061 -0.0320 0.0074 0.058 Uiso 1 1 calc R U
C16 C 0.7843(7) -0.0154(4) 0.0795(3) 0.097(3) Uani 1 1 d . .
H16A H 0.8283 -0.0632 0.0772 0.146 Uiso 1 1 calc R U
H16B H 0.7570 -0.0072 0.1137 0.146 Uiso 1 1 calc R U
H16C H 0.8366 0.0293 0.0724 0.146 Uiso 1 1 calc R U
C17 C 0.6977(5) 0.1193(3) -0.02793(18) 0.0477(12) Uani 1 1 d . .
H17A H 0.6517 0.1271 -0.0595 0.072 Uiso 1 1 calc R U
H17B H 0.7420 0.0719 -0.0322 0.072 Uiso 1 1 calc R U
H17C H 0.7538 0.1643 -0.0191 0.072 Uiso 1 1 calc R U
C18 C 0.5303(4) 0.2549(2) -0.04943(15) 0.0334(9) Uani 1 1 d . .
C19 C 0.4251(5) 0.2266(3) -0.07555(18) 0.0461(11) Uani 1 1 d . .
H19 H 0.3618 0.2064 -0.0574 0.055 Uiso 1 1 calc R U
C20 C 0.4097(6) 0.2273(3) -0.1284(2) 0.0629(16) Uani 1 1 d . .
H20 H 0.3371 0.2068 -0.1456 0.075 Uiso 1 1 calc R U
C21 C 0.4991(7) 0.2573(3) -0.15486(19) 0.0654(17) Uani 1 1 d . .
H21 H 0.4885 0.2582 -0.1905 0.079 Uiso 1 1 calc R U
C22 C 0.6040(6) 0.2862(3) -0.13013(19) 0.0564(14) Uani 1 1 d . .
H22 H 0.6658 0.3077 -0.1486 0.068 Uiso 1 1 calc R U
C23 C 0.6201(5) 0.2841(3) -0.07819(17) 0.0441(11) Uani 1 1 d . .
H23 H 0.6943 0.3030 -0.0616 0.053 Uiso 1 1 calc R U
C24 C 0.6622(3) 0.2974(2) 0.04092(14) 0.0292(8) Uani 1 1 d . .
C25 C 0.7300(4) 0.2631(3) 0.07765(16) 0.0376(10) Uani 1 1 d . .
H25 H 0.7059 0.2122 0.0863 0.045 Uiso 1 1 calc R U
C26 C 0.8320(4) 0.3002(3) 0.10235(17) 0.0437(11) Uani 1 1 d . .
H26 H 0.8768 0.2740 0.1268 0.052 Uiso 1 1 calc R U
C27 C 0.8684(4) 0.3734(3) 0.09190(18) 0.0447(11) Uani 1 1 d . .
H27 H 0.9373 0.3990 0.1094 0.054 Uiso 1 1 calc R U
C28 C 0.8043(4) 0.4101(3) 0.05567(19) 0.0475(12) Uani 1 1 d . .
H28 H 0.8295 0.4610 0.0476 0.057 Uiso 1 1 calc R U
C29 C 0.7028(4) 0.3728(3) 0.03095(18) 0.0410(10) Uani 1 1 d . .
H29 H 0.6591 0.3995 0.0063 0.049 Uiso 1 1 calc R U
C30 C 0.3215(4) 0.1495(2) 0.12795(14) 0.0278(8) Uani 1 1 d . .
C31 C 0.2210(4) 0.1016(3) 0.11260(15) 0.0373(10) Uani 1 1 d . .
H31 H 0.1995 0.0914 0.0776 0.045 Uiso 1 1 calc R U
C32 C 0.1518(4) 0.0687(3) 0.14729(15) 0.0358(9) Uani 1 1 d . .
H32 H 0.0828 0.0365 0.1360 0.043 Uiso 1 1 calc R U
C33 C 0.1825(3) 0.0822(2) 0.19901(14) 0.0283(8) Uani 1 1 d . .
C34 C 0.2834(3) 0.1297(2) 0.21408(14) 0.0274(8) Uani 1 1 d . .
H34 H 0.3056 0.1396 0.2490 0.033 Uiso 1 1 calc R U
C35 C 0.3527(4) 0.1633(2) 0.17896(14) 0.0291(8) Uani 1 1 d . .
H35 H 0.4216 0.1957 0.1900 0.035 Uiso 1 1 calc R U
C36 C 0.0410(4) -0.0558(2) 0.21838(15) 0.0336(9) Uani 1 1 d . .
H36 H 0.0033 -0.0490 0.1840 0.040 Uiso 1 1 calc R U
C37 C -0.0518(4) -0.0945(3) 0.24986(17) 0.0385(10) Uani 1 1 d . .
H37A H -0.0175 -0.0970 0.2849 0.046 Uiso 1 1 calc R U
H37B H -0.1223 -0.0624 0.2510 0.046 Uiso 1 1 calc R U
C38 C -0.0902(5) -0.1764(3) 0.2278(2) 0.0524(13) Uani 1 1 d . .
H38A H -0.1478 -0.2006 0.2496 0.063 Uiso 1 1 calc R U
H38B H -0.1309 -0.1735 0.1939 0.063 Uiso 1 1 calc R U
C39 C 0.0157(6) -0.2269(3) 0.2235(2) 0.0627(15) Uani 1 1 d . .
H39A H -0.0116 -0.2793 0.2080 0.075 Uiso 1 1 calc R U
H39B H 0.0525 -0.2334 0.2576 0.075 Uiso 1 1 calc R U
C40 C 0.1081(5) -0.1901(3) 0.1916(2) 0.0619(15) Uani 1 1 d . .
H40A H 0.0736 -0.1882 0.1565 0.074 Uiso 1 1 calc R U
H40B H 0.1782 -0.2226 0.1907 0.074 Uiso 1 1 calc R U
C41 C 0.1476(4) -0.1075(3) 0.21308(19) 0.0439(11) Uani 1 1 d . .
H41A H 0.2038 -0.0837 0.1906 0.053 Uiso 1 1 calc R U
H41B H 0.1902 -0.1101 0.2466 0.053 Uiso 1 1 calc R U
C42 C -0.0317(4) 0.1024(2) 0.25316(15) 0.0328(9) Uani 1 1 d . .
H42 H -0.0831 0.0792 0.2782 0.039 Uiso 1 1 calc R U
C43 C 0.0138(4) 0.1840(2) 0.27613(17) 0.0368(9) Uani 1 1 d . .
H43A H 0.0613 0.1787 0.3082 0.044 Uiso 1 1 calc R U
H43B H 0.0664 0.2089 0.2527 0.044 Uiso 1 1 calc R U
C44 C -0.0897(4) 0.2355(3) 0.28609(18) 0.0468(11) Uani 1 1 d . .
H44A H -0.1377 0.2133 0.3121 0.056 Uiso 1 1 calc R U
H44B H -0.0580 0.2883 0.2992 0.056 Uiso 1 1 calc R U
C45 C -0.1681(5) 0.2418(3) 0.2387(2) 0.0596(15) Uani 1 1 d . .
H45A H -0.1223 0.2692 0.2140 0.072 Uiso 1 1 calc R U
H45B H -0.2369 0.2731 0.2467 0.072 Uiso 1 1 calc R U
C46 C -0.2129(5) 0.1622(4) 0.2158(2) 0.0621(16) Uani 1 1 d . .
H46A H -0.2602 0.1683 0.1838 0.075 Uiso 1 1 calc R U
H46B H -0.2663 0.1375 0.2390 0.075 Uiso 1 1 calc R U
C47 C -0.1112(4) 0.1086(3) 0.20530(17) 0.0440(11) Uani 1 1 d . .
H47A H -0.1448 0.0560 0.1927 0.053 Uiso 1 1 calc R U
H47B H -0.0632 0.1296 0.1789 0.053 Uiso 1 1 calc R U
P2 P 0.37926(8) 0.08293(5) 0.35591(3) 0.01917(19) Uani 1 1 d . .
N3 N 0.6472(3) 0.52715(17) 0.29963(11) 0.0255(7) Uani 1 1 d . .
N4 N 0.6461(3) 0.53618(16) 0.39373(11) 0.0229(6) Uani 1 1 d . .
B2 B 0.6469(4) 0.5875(2) 0.34652(16) 0.0233(8) Uani 1 1 d . .
C48 C 0.6731(4) 0.5397(2) 0.25200(15) 0.0311(9) Uani 1 1 d . .
C49 C 0.6356(4) 0.4734(2) 0.21941(15) 0.0342(9) Uani 1 1 d . .
C50 C 0.5838(4) 0.4189(2) 0.24832(14) 0.0281(8) Uani 1 1 d . .
C51 C 0.5923(3) 0.4519(2) 0.29884(14) 0.0244(7) Uani 1 1 d . .
C52 C 0.5685(3) 0.4197(2) 0.34420(14) 0.0224(7) Uani 1 1 d . .
C53 C 0.5977(3) 0.45966(19) 0.39092(14) 0.0219(7) Uani 1 1 d . .
C54 C 0.5990(3) 0.4341(2) 0.44086(14) 0.0257(8) Uani 1 1 d . .
C55 C 0.6490(3) 0.4958(2) 0.47292(14) 0.0273(8) Uani 1 1 d . .
C56 C 0.6759(3) 0.5579(2) 0.44221(14) 0.0258(8) Uani 1 1 d . .
C57 C 0.7338(5) 0.6129(2) 0.23651(17) 0.0425(11) Uani 1 1 d . .
H57A H 0.6993 0.6583 0.2530 0.064 Uiso 1 1 calc R U
H57B H 0.7227 0.6147 0.1998 0.064 Uiso 1 1 calc R U
H57C H 0.8192 0.6135 0.2465 0.064 Uiso 1 1 calc R U
C58 C 0.6485(5) 0.4656(3) 0.16361(16) 0.0461(12) Uani 1 1 d . .
H58A H 0.6655 0.4110 0.1535 0.055 Uiso 1 1 calc R U
H58B H 0.7173 0.4997 0.1555 0.055 Uiso 1 1 calc R U
C59 C 0.5382(6) 0.4872(4) 0.13358(19) 0.0676(17) Uani 1 1 d . .
H59A H 0.5508 0.4811 0.0975 0.101 Uiso 1 1 calc R U
H59B H 0.5221 0.5417 0.1428 0.101 Uiso 1 1 calc R U
H59C H 0.4700 0.4530 0.1409 0.101 Uiso 1 1 calc R U
C60 C 0.5271(4) 0.3415(2) 0.22747(15) 0.0352(9) Uani 1 1 d . .
H60A H 0.5399 0.3341 0.1914 0.053 Uiso 1 1 calc R U
H60B H 0.4413 0.3402 0.2321 0.053 Uiso 1 1 calc R U
H60C H 0.5632 0.2995 0.2453 0.053 Uiso 1 1 calc R U
C61 C 0.5597(4) 0.3561(2) 0.45799(15) 0.0340(9) Uani 1 1 d . .
H61A H 0.5483 0.3611 0.4942 0.051 Uiso 1 1 calc R U
H61B H 0.6207 0.3187 0.4514 0.051 Uiso 1 1 calc R U
H61C H 0.4843 0.3375 0.4395 0.051 Uiso 1 1 calc R U
C62 C 0.6764(4) 0.4968(3) 0.52854(15) 0.0370(9) Uani 1 1 d . .
H62A H 0.6170 0.4618 0.5431 0.044 Uiso 1 1 calc R U
H62B H 0.6687 0.5504 0.5437 0.044 Uiso 1 1 calc R U
C63 C 0.8008(5) 0.4711(4) 0.5425(2) 0.0653(16) Uani 1 1 d . .
H63A H 0.8140 0.4730 0.5793 0.098 Uiso 1 1 calc R U
H63B H 0.8602 0.5062 0.5288 0.098 Uiso 1 1 calc R U
H63C H 0.8085 0.4177 0.5283 0.098 Uiso 1 1 calc R U
C64 C 0.7314(4) 0.6356(2) 0.46192(16) 0.0360(9) Uani 1 1 d . .
H64A H 0.7024 0.6760 0.4407 0.054 Uiso 1 1 calc R U
H64B H 0.8183 0.6348 0.4613 0.054 Uiso 1 1 calc R U
H64C H 0.7098 0.6471 0.4966 0.054 Uiso 1 1 calc R U
C65 C 0.5233(3) 0.6336(2) 0.34204(14) 0.0250(8) Uani 1 1 d . .
C66 C 0.4702(4) 0.6510(3) 0.29585(17) 0.0413(10) Uani 1 1 d . .
H66 H 0.5049 0.6333 0.2658 0.050 Uiso 1 1 calc R U
C67 C 0.3683(4) 0.6932(3) 0.2919(2) 0.0524(13) Uani 1 1 d . .
H67 H 0.3356 0.7045 0.2596 0.063 Uiso 1 1 calc R U
C68 C 0.3149(4) 0.7185(3) 0.3343(2) 0.0496(12) Uani 1 1 d . .
H68 H 0.2448 0.7470 0.3317 0.059 Uiso 1 1 calc R U
C69 C 0.3645(4) 0.7019(3) 0.3810(2) 0.0494(12) Uani 1 1 d . .
H69 H 0.3284 0.7191 0.4108 0.059 Uiso 1 1 calc R U
C70 C 0.4662(4) 0.6606(2) 0.38430(17) 0.0365(9) Uani 1 1 d . .
H70 H 0.4988 0.6501 0.4168 0.044 Uiso 1 1 calc R U
C71 C 0.7690(3) 0.6430(2) 0.35091(14) 0.0259(8) Uani 1 1 d . .
C72 C 0.7697(4) 0.7242(2) 0.35333(16) 0.0315(9) Uani 1 1 d . .
H72 H 0.6960 0.7488 0.3508 0.038 Uiso 1 1 calc R U
C73 C 0.8756(4) 0.7702(2) 0.35936(18) 0.0421(11) Uani 1 1 d . .
H73 H 0.8741 0.8255 0.3608 0.050 Uiso 1 1 calc R U
C74 C 0.9836(4) 0.7347(3) 0.3633(2) 0.0480(12) Uani 1 1 d . .
H74 H 1.0565 0.7656 0.3677 0.058 Uiso 1 1 calc R U
C75 C 0.9845(4) 0.6547(3) 0.36067(19) 0.0444(11) Uani 1 1 d . .
H75 H 1.0583 0.6302 0.3631 0.053 Uiso 1 1 calc R U
C76 C 0.8791(4) 0.6098(2) 0.35458(17) 0.0346(9) Uani 1 1 d . .
H76 H 0.8816 0.5545 0.3528 0.041 Uiso 1 1 calc R U
C77 C 0.5204(3) 0.33695(19) 0.34256(13) 0.0211(7) Uani 1 1 d . .
C78 C 0.3987(3) 0.3180(2) 0.34001(14) 0.0242(7) Uani 1 1 d . .
H78 H 0.3436 0.3579 0.3376 0.029 Uiso 1 1 calc R U
C79 C 0.3578(3) 0.2401(2) 0.34099(13) 0.0222(7) Uani 1 1 d . .
H79 H 0.2744 0.2271 0.3386 0.027 Uiso 1 1 calc R U
C80 C 0.4372(3) 0.18137(19) 0.34544(12) 0.0193(7) Uani 1 1 d . .
C81 C 0.5595(3) 0.2010(2) 0.34642(14) 0.0246(8) Uani 1 1 d . .
H81 H 0.6150 0.1613 0.3484 0.030 Uiso 1 1 calc R U
C82 C 0.5998(3) 0.2777(2) 0.34447(14) 0.0248(8) Uani 1 1 d . .
H82 H 0.6830 0.2903 0.3444 0.030 Uiso 1 1 calc R U
C83 C 0.3808(3) 0.0862(2) 0.42538(13) 0.0226(7) Uani 1 1 d . .
H83 H 0.3599 0.0318 0.4343 0.027 Uiso 1 1 calc R U
C84 C 0.2820(4) 0.1366(2) 0.44338(14) 0.0288(8) Uani 1 1 d . .
H84A H 0.2045 0.1158 0.4269 0.035 Uiso 1 1 calc R U
H84B H 0.2967 0.1905 0.4333 0.035 Uiso 1 1 calc R U
C85 C 0.2757(4) 0.1385(3) 0.50069(15) 0.0392(10) Uani 1 1 d . .
H85A H 0.2147 0.1748 0.5112 0.047 Uiso 1 1 calc R U
H85B H 0.2511 0.0858 0.5104 0.047 Uiso 1 1 calc R U
C86 C 0.3951(5) 0.1647(3) 0.52765(15) 0.0429(11) Uani 1 1 d . .
H86A H 0.3895 0.1629 0.5645 0.051 Uiso 1 1 calc R U
H86B H 0.4161 0.2194 0.5206 0.051 Uiso 1 1 calc R U
C87 C 0.4918(4) 0.1127(3) 0.51050(15) 0.0388(10) Uani 1 1 d . .
H87A H 0.4742 0.0590 0.5203 0.047 Uiso 1 1 calc R U
H87B H 0.5694 0.1321 0.5277 0.047 Uiso 1 1 calc R U
C88 C 0.5007(4) 0.1112(2) 0.45354(14) 0.0295(8) Uani 1 1 d . .
H88A H 0.5611 0.0744 0.4434 0.035 Uiso 1 1 calc R U
H88B H 0.5270 0.1638 0.4442 0.035 Uiso 1 1 calc R U
C89 C 0.4952(3) 0.01812(19) 0.33620(13) 0.0204(7) Uani 1 1 d . .
H89 H 0.5726 0.0363 0.3549 0.025 Uiso 1 1 calc R U
C90 C 0.5096(3) 0.0203(2) 0.27952(14) 0.0269(8) Uani 1 1 d . .
H90A H 0.4323 0.0050 0.2607 0.032 Uiso 1 1 calc R U
H90B H 0.5335 0.0742 0.2717 0.032 Uiso 1 1 calc R U
C91 C 0.6038(4) -0.0351(2) 0.26258(16) 0.0349(9) Uani 1 1 d . .
H91A H 0.6824 -0.0174 0.2794 0.042 Uiso 1 1 calc R U
H91B H 0.6099 -0.0340 0.2257 0.042 Uiso 1 1 calc R U
C92 C 0.5718(4) -0.1188(2) 0.27552(16) 0.0361(9) Uani 1 1 d . .
H92A H 0.4967 -0.1383 0.2564 0.043 Uiso 1 1 calc R U
H92B H 0.6357 -0.1531 0.2656 0.043 Uiso 1 1 calc R U
C93 C 0.5569(4) -0.1215(2) 0.33159(15) 0.0307(8) Uani 1 1 d . .
H93A H 0.6342 -0.1066 0.3505 0.037 Uiso 1 1 calc R U
H93B H 0.5326 -0.1754 0.3390 0.037 Uiso 1 1 calc R U
C94 C 0.4628(3) -0.0658(2) 0.34899(14) 0.0259(8) Uani 1 1 d . .
H94A H 0.4571 -0.0672 0.3859 0.031 Uiso 1 1 calc R U
H94B H 0.3839 -0.0833 0.3322 0.031 Uiso 1 1 calc R U
N5 N 0.1570(3) -0.04735(19) 0.36791(13) 0.0308(7) Uani 1 1 d . .
C95 C 0.1380(4) -0.0746(2) 0.40415(17) 0.0360(9) Uani 1 1 d . .
C96 C 0.1140(6) -0.1094(3) 0.45151(19) 0.0609(15) Uani 1 1 d . .
H96A H 0.1567 -0.0781 0.4798 0.091 Uiso 1 1 calc R U
H96B H 0.1412 -0.1628 0.4504 0.091 Uiso 1 1 calc R U
H96C H 0.0282 -0.1107 0.4560 0.091 Uiso 1 1 calc R U
P3 P 0.86617(9) 0.05695(6) 0.39853(4) 0.0304(2) Uani 1 1 d . .
F1 F 0.8403(3) 0.13448(17) 0.43141(12) 0.0676(9) Uani 1 1 d . .
F2 F 0.9474(3) 0.02800(19) 0.44373(10) 0.0581(8) Uani 1 1 d . .
F3 F 0.9798(2) 0.10028(18) 0.37792(11) 0.0556(8) Uani 1 1 d . .
F4 F 0.7852(2) 0.08599(16) 0.35274(10) 0.0433(6) Uani 1 1 d . .
F5 F 0.7517(2) 0.01475(17) 0.41883(11) 0.0525(7) Uani 1 1 d . .
F6 F 0.8889(2) -0.01921(16) 0.36472(11) 0.0518(7) Uani 1 1 d . .
O O -0.0728(8) 0.7219(6) 0.0555(3) 0.169(3) Uani 1 1 d . .
C97 C -0.0251(9) 0.6545(5) 0.0831(4) 0.114(3) Uani 1 1 d . .
H97A H -0.0033 0.6135 0.0579 0.137 Uiso 1 1 calc R U
H97B H 0.0483 0.6731 0.1037 0.137 Uiso 1 1 calc R U
C98 C -0.1049(11) 0.6224(8) 0.1137(4) 0.169(6) Uani 1 1 d . .
H98A H -0.0695 0.5787 0.1299 0.253 Uiso 1 1 calc R U
H98B H -0.1777 0.6035 0.0935 0.253 Uiso 1 1 calc R U
H98C H -0.1244 0.6621 0.1397 0.253 Uiso 1 1 calc R U
C99 C 0.0056(9) 0.7579(9) 0.0227(5) 0.162(6) Uani 1 1 d . .
H99A H 0.0224 0.7183 -0.0043 0.194 Uiso 1 1 calc R U
H99B H 0.0821 0.7730 0.0423 0.194 Uiso 1 1 calc R U
C100 C -0.0362(9) 0.8274(6) -0.0013(4) 0.119(3) Uani 1 1 d . .
H10D H 0.0234 0.8458 -0.0238 0.179 Uiso 1 1 calc R U
H10E H -0.0477 0.8688 0.0248 0.179 Uiso 1 1 calc R U
H10F H -0.1119 0.8138 -0.0209 0.179 Uiso 1 1 calc R U
C101 C 0.1756(10) 0.5149(5) 0.2687(4) 0.122(3) Uani 1 1 d . .
H101 H 0.2096 0.5618 0.2901 0.147 Uiso 1 1 calc R U
Cl1 Cl 0.2923(3) 0.4742(2) 0.24053(13) 0.1493(11) Uani 1 1 d . .
Cl2 Cl 0.1114(4) 0.4542(2) 0.30829(16) 0.1680(14) Uani 1 1 d . .
Cl3 Cl 0.0820(6) 0.5479(5) 0.2237(2) 0.321(4) Uani 1 1 d . .
C102 C 0.9651(4) 0.3015(3) 0.42548(19) 0.0445(11) Uani 1 1 d . .
H102 H 0.9255 0.2522 0.4087 0.053 Uiso 1 1 calc R U
Cl4 Cl 1.11102(11) 0.31189(9) 0.40524(5) 0.0573(3) Uani 1 1 d . .
Cl5 Cl 0.88298(12) 0.37988(9) 0.40784(6) 0.0637(4) Uani 1 1 d . .
Cl6 Cl 0.96975(13) 0.29463(9) 0.49099(5) 0.0634(4) Uani 1 1 d . .

loop_
_atom_site_aniso_label
_atom_site_aniso_U_11
_atom_site_aniso_U_22
_atom_site_aniso_U_33
_atom_site_aniso_U_23
_atom_site_aniso_U_13
_atom_site_aniso_U_12
Cu 0.0258(2) 0.0255(2) 0.0231(2) 0.00383(18) 0.00159(18) 0.00033(18)
P1 0.0264(5) 0.0311(5) 0.0227(5) 0.0038(4) 0.0027(4) -0.0018(4)
N1 0.0307(17) 0.0247(16) 0.0270(16) 0.0061(13) 0.0026(13) -0.0007(13)
N2 0.0330(18) 0.0284(17) 0.0261(16) 0.0024(13) 0.0037(14) 0.0033(14)
B1 0.032(2) 0.029(2) 0.024(2) 0.0049(17) 0.0055(18) 0.0018(18)
C1 0.029(2) 0.0275(19) 0.035(2) 0.0054(16) 0.0018(16) -0.0013(16)
C2 0.032(2) 0.037(2) 0.039(2) 0.0104(18) 0.0049(18) 0.0034(18)
C3 0.031(2) 0.038(2) 0.032(2) 0.0047(17) 0.0029(17) 0.0052(17)
C4 0.030(2) 0.032(2) 0.0244(19) 0.0047(16) 0.0034(15) -0.0006(16)
C5 0.028(2) 0.0300(19) 0.0235(18) 0.0037(15) -0.0022(15) -0.0036(16)
C6 0.037(2) 0.0260(19) 0.0255(19) 0.0054(15) 0.0000(16) -0.0008(16)
C7 0.044(2) 0.027(2) 0.028(2) 0.0025(16) -0.0037(18) 0.0003(17)
C8 0.049(3) 0.027(2) 0.034(2) -0.0016(17) -0.0034(19) 0.0050(18)
C9 0.039(2) 0.032(2) 0.031(2) -0.0003(17) 0.0013(17) 0.0046(18)
C10 0.043(2) 0.032(2) 0.049(3) 0.0156(19) 0.007(2) 0.0049(19)
C11 0.045(3) 0.045(3) 0.062(3) 0.022(2) 0.017(2) 0.019(2)
C12 0.091(5) 0.055(3) 0.082(4) 0.008(3) 0.017(4) 0.034(3)
C13 0.045(3) 0.054(3) 0.052(3) 0.015(2) 0.022(2) 0.017(2)
C14 0.068(3) 0.032(2) 0.049(3) 0.012(2) 0.007(2) 0.006(2)
C15 0.065(3) 0.035(2) 0.046(3) -0.003(2) -0.002(2) 0.017(2)
C16 0.101(5) 0.084(5) 0.100(5) -0.028(4) -0.049(4) 0.055(4)
C17 0.055(3) 0.048(3) 0.042(3) 0.001(2) 0.016(2) 0.014(2)
C18 0.045(2) 0.032(2) 0.0239(19) 0.0038(16) 0.0019(17) 0.0074(18)
C19 0.064(3) 0.033(2) 0.040(2) 0.0055(19) -0.010(2) -0.001(2)
C20 0.094(5) 0.040(3) 0.049(3) -0.002(2) -0.031(3) 0.006(3)
C21 0.121(6) 0.049(3) 0.027(2) 0.002(2) 0.005(3) 0.015(3)
C22 0.082(4) 0.058(3) 0.033(3) 0.008(2) 0.020(3) 0.018(3)
C23 0.056(3) 0.049(3) 0.031(2) 0.006(2) 0.015(2) 0.013(2)
C24 0.031(2) 0.033(2) 0.0243(19) 0.0024(16) 0.0093(16) 0.0044(16)
C25 0.040(2) 0.041(2) 0.032(2) 0.0109(18) 0.0027(18) -0.0006(19)
C26 0.040(3) 0.053(3) 0.038(2) 0.012(2) -0.006(2) 0.001(2)
C27 0.030(2) 0.057(3) 0.044(3) -0.001(2) -0.0003(19) -0.004(2)
C28 0.043(3) 0.044(3) 0.055(3) 0.012(2) -0.004(2) -0.009(2)
C29 0.040(2) 0.039(2) 0.044(3) 0.012(2) -0.005(2) -0.0003(19)
C30 0.034(2) 0.0259(19) 0.0238(18) 0.0048(15) 0.0023(16) 0.0000(16)
C31 0.044(2) 0.047(2) 0.0207(19) 0.0035(17) 0.0002(17) -0.008(2)
C32 0.033(2) 0.045(2) 0.028(2) 0.0037(18) -0.0004(17) -0.0120(19)
C33 0.030(2) 0.033(2) 0.0225(18) 0.0054(15) 0.0022(15) 0.0012(16)
C34 0.034(2) 0.0282(19) 0.0196(17) 0.0021(15) -0.0015(15) 0.0012(16)
C35 0.032(2) 0.0264(19) 0.0274(19) 0.0017(15) -0.0021(16) -0.0048(16)
C36 0.035(2) 0.035(2) 0.029(2) -0.0028(17) 0.0013(17) -0.0082(18)
C37 0.035(2) 0.040(2) 0.039(2) 0.0008(19) 0.0045(19) -0.0102(19)
C38 0.051(3) 0.048(3) 0.056(3) -0.002(2) 0.003(2) -0.019(2)
C39 0.075(4) 0.038(3) 0.073(4) -0.007(3) 0.010(3) -0.012(3)
C40 0.067(4) 0.043(3) 0.075(4) -0.014(3) 0.021(3) -0.001(3)
C41 0.041(3) 0.039(2) 0.051(3) -0.005(2) 0.011(2) -0.003(2)
C42 0.028(2) 0.041(2) 0.030(2) 0.0085(17) 0.0047(16) 0.0025(17)
C43 0.039(2) 0.035(2) 0.037(2) 0.0058(18) 0.0055(18) 0.0050(18)
C44 0.053(3) 0.047(3) 0.045(3) 0.013(2) 0.014(2) 0.018(2)
C45 0.062(3) 0.067(4) 0.056(3) 0.022(3) 0.011(3) 0.034(3)
C46 0.043(3) 0.099(5) 0.048(3) 0.022(3) -0.003(2) 0.024(3)
C47 0.033(2) 0.064(3) 0.035(2) 0.010(2) -0.0028(19) 0.007(2)
P2 0.0229(5) 0.0152(4) 0.0197(4) 0.0025(3) 0.0019(3) 0.0022(3)
N3 0.0323(17) 0.0190(14) 0.0256(16) 0.0022(12) 0.0061(13) -0.0006(13)
N4 0.0267(16) 0.0172(14) 0.0245(15) -0.0001(12) 0.0021(12) 0.0012(12)
B2 0.029(2) 0.0150(18) 0.026(2) 0.0029(15) 0.0039(17) 0.0013(16)
C48 0.038(2) 0.0257(19) 0.030(2) 0.0051(16) 0.0115(17) -0.0035(17)
C49 0.044(2) 0.030(2) 0.029(2) -0.0005(16) 0.0096(18) -0.0052(18)
C50 0.036(2) 0.0217(18) 0.0271(19) -0.0018(15) 0.0055(16) 0.0021(16)
C51 0.0283(19) 0.0164(16) 0.0285(19) 0.0014(14) 0.0039(15) -0.0009(14)
C52 0.0222(18) 0.0188(17) 0.0271(18) 0.0019(14) 0.0053(14) 0.0046(14)
C53 0.0237(18) 0.0153(16) 0.0277(18) 0.0026(14) 0.0052(14) 0.0041(13)
C54 0.0291(19) 0.0214(17) 0.0280(19) 0.0035(15) 0.0067(15) 0.0052(15)
C55 0.028(2) 0.0253(18) 0.0287(19) 0.0013(15) 0.0026(15) 0.0063(15)
C56 0.0255(19) 0.0242(18) 0.0279(19) -0.0011(15) 0.0028(15) 0.0056(15)
C57 0.059(3) 0.032(2) 0.037(2) 0.0067(18) 0.014(2) -0.012(2)
C58 0.068(3) 0.043(3) 0.027(2) -0.0001(19) 0.015(2) -0.012(2)
C59 0.108(5) 0.064(4) 0.031(3) 0.007(2) 0.006(3) -0.002(3)
C60 0.050(3) 0.027(2) 0.028(2) -0.0025(16) 0.0028(18) -0.0026(18)
C61 0.049(3) 0.026(2) 0.028(2) 0.0069(16) 0.0102(18) 0.0008(18)
C62 0.046(3) 0.036(2) 0.029(2) 0.0019(17) -0.0015(18) 0.0037(19)
C63 0.069(4) 0.087(4) 0.040(3) -0.003(3) -0.017(3) 0.037(3)
C64 0.048(3) 0.028(2) 0.030(2) -0.0040(17) 0.0008(18) -0.0041(18)
C65 0.0241(19) 0.0166(16) 0.034(2) 0.0037(15) 0.0026(15) -0.0043(14)
C66 0.042(3) 0.044(2) 0.038(2) 0.0022(19) -0.0014(19) 0.009(2)
C67 0.039(3) 0.058(3) 0.060(3) 0.012(3) -0.012(2) 0.014(2)
C68 0.028(2) 0.048(3) 0.076(4) 0.016(3) 0.007(2) 0.012(2)
C69 0.042(3) 0.052(3) 0.059(3) 0.010(2) 0.023(2) 0.014(2)
C70 0.034(2) 0.038(2) 0.040(2) 0.0087(19) 0.0105(18) 0.0076(18)
C71 0.030(2) 0.0216(18) 0.0273(19) 0.0017(14) 0.0062(15) 0.0017(15)
C72 0.032(2) 0.0211(18) 0.042(2) 0.0020(16) 0.0081(17) -0.0006(16)
C73 0.046(3) 0.023(2) 0.056(3) -0.0022(19) 0.011(2) -0.0088(18)
C74 0.032(2) 0.042(3) 0.067(3) -0.010(2) 0.011(2) -0.014(2)
C75 0.027(2) 0.045(3) 0.062(3) -0.002(2) 0.010(2) 0.0050(19)
C76 0.030(2) 0.027(2) 0.047(2) 0.0017(18) 0.0071(18) 0.0021(16)
C77 0.0272(19) 0.0166(16) 0.0205(17) 0.0033(13) 0.0057(14) 0.0023(14)
C78 0.0252(19) 0.0180(16) 0.0304(19) 0.0045(14) 0.0034(15) 0.0054(14)
C79 0.0200(17) 0.0218(17) 0.0253(18) 0.0038(14) 0.0039(14) 0.0015(14)
C80 0.0245(18) 0.0149(15) 0.0184(16) 0.0010(13) 0.0012(13) -0.0002(13)
C81 0.0233(18) 0.0184(17) 0.033(2) 0.0027(15) 0.0041(15) 0.0060(14)
C82 0.0209(18) 0.0222(17) 0.0314(19) 0.0032(15) 0.0029(15) -0.0021(14)
C83 0.032(2) 0.0160(16) 0.0207(17) 0.0027(13) 0.0037(14) 0.0027(14)
C84 0.033(2) 0.0267(19) 0.028(2) 0.0047(15) 0.0070(16) 0.0067(16)
C85 0.058(3) 0.035(2) 0.028(2) 0.0039(17) 0.019(2) 0.012(2)
C86 0.075(3) 0.032(2) 0.022(2) -0.0036(17) 0.001(2) 0.017(2)
C87 0.059(3) 0.034(2) 0.024(2) -0.0021(17) -0.0067(19) 0.012(2)
C88 0.038(2) 0.0258(19) 0.0241(19) -0.0030(15) -0.0030(16) 0.0069(16)
C89 0.0217(17) 0.0165(16) 0.0232(17) -0.0017(13) 0.0029(14) 0.0032(13)
C90 0.033(2) 0.0250(18) 0.0241(18) 0.0047(15) 0.0048(15) 0.0070(16)
C91 0.038(2) 0.038(2) 0.029(2) -0.0003(17) 0.0113(17) 0.0087(18)
C92 0.043(2) 0.028(2) 0.037(2) -0.0092(17) 0.0041(18) 0.0113(18)
C93 0.035(2) 0.0197(18) 0.038(2) 0.0019(16) 0.0000(17) 0.0057(16)
C94 0.032(2) 0.0161(16) 0.0297(19) 0.0020(14) 0.0033(16) 0.0008(15)
N5 0.0285(17) 0.0314(17) 0.0333(18) 0.0109(15) 0.0042(14) -0.0040(14)
C95 0.035(2) 0.032(2) 0.040(2) 0.0047(19) 0.0008(18) -0.0052(18)
C96 0.091(4) 0.054(3) 0.041(3) 0.017(2) 0.020(3) 0.000(3)
P3 0.0306(5) 0.0314(5) 0.0292(5) 0.0034(4) 0.0014(4) 0.0016(4)
F1 0.098(3) 0.0446(16) 0.0584(19) -0.0155(14) 0.0070(17) 0.0107(16)
F2 0.0527(17) 0.082(2) 0.0413(15) 0.0200(15) -0.0064(13) 0.0095(15)
F3 0.0341(14) 0.074(2) 0.0579(17) 0.0229(15) -0.0052(12) -0.0169(13)
F4 0.0327(13) 0.0562(16) 0.0434(14) 0.0177(12) 0.0032(11) 0.0075(11)
F5 0.0413(15) 0.0596(17) 0.0622(18) 0.0290(14) 0.0180(13) 0.0071(13)
F6 0.0499(16) 0.0467(15) 0.0576(17) -0.0114(13) 0.0023(13) 0.0132(13)
O 0.148(7) 0.204(9) 0.148(7) 0.012(6) -0.022(6) -0.012(7)
C97 0.128(8) 0.096(6) 0.111(7) 0.021(5) -0.040(6) -0.016(6)
C98 0.164(11) 0.226(14) 0.100(8) -0.027(8) 0.007(7) -0.091(11)
C99 0.083(7) 0.259(16) 0.146(10) 0.084(10) 0.000(6) -0.042(8)
C100 0.124(8) 0.137(8) 0.100(6) 0.029(6) -0.012(5) 0.038(6)
C101 0.160(9) 0.086(6) 0.126(8) 0.003(5) 0.044(7) 0.015(6)
Cl1 0.145(2) 0.154(3) 0.151(3) -0.006(2) 0.012(2) 0.048(2)
Cl2 0.189(3) 0.129(2) 0.198(3) 0.033(2) 0.069(3) 0.030(2)
Cl3 0.304(7) 0.488(10) 0.205(5) 0.072(5) 0.008(4) 0.297(7)
C102 0.036(2) 0.042(2) 0.054(3) -0.003(2) -0.003(2) 0.000(2)
Cl4 0.0384(6) 0.0747(9) 0.0587(8) -0.0074(6) 0.0047(5) 0.0153(6)
Cl5 0.0469(7) 0.0701(9) 0.0729(9) -0.0086(7) -0.0077(6) 0.0254(6)
Cl6 0.0643(9) 0.0701(9) 0.0536(8) 0.0033(7) 0.0021(6) -0.0131(7)

loop_
_atom_type_symbol
_atom_type_description
_atom_type_scat_dispersion_real
_atom_type_scat_dispersion_imag
_atom_type_scat_source
C C 0.0033 0.0016 'International Tables Vol C Tables 4.2.6.8 and 6.1.1.4'
H H 0.0000 0.0000 'International Tables Vol C Tables 4.2.6.8 and 6.1.1.4'
B B 0.0013 0.0007 'International Tables Vol C Tables 4.2.6.8 and 6.1.1.4'
N N 0.0061 0.0033 'International Tables Vol C Tables 4.2.6.8 and 6.1.1.4'
O O 0.0106 0.0060 'International Tables Vol C Tables 4.2.6.8 and 6.1.1.4'
F F 0.0171 0.0103 'International Tables Vol C Tables 4.2.6.8 and 6.1.1.4'
P P 0.1023 0.0942 'International Tables Vol C Tables 4.2.6.8 and 6.1.1.4'
Cl Cl 0.1484 0.1585 'International Tables Vol C Tables 4.2.6.8 and 6.1.1.4'
Cu Cu 0.3201 1.2651 'International Tables Vol C Tables 4.2.6.8 and 6.1.1.4'

loop_
_geom_angle_atom_site_label_1
_geom_angle_atom_site_label_2
_geom_angle_atom_site_label_3
_geom_angle
P1 Cu P2 136.11(4)
P1 Cu N5 120.68(10)
P2 Cu N5 102.36(10)
Cu P1 C33 113.51(13)
Cu P1 C36 112.92(14)
Cu P1 C42 113.06(13)
C33 P1 C36 103.55(18)
C33 P1 C42 104.78(18)
C36 P1 C42 108.26(19)
B1 N1 C1 129.0(3)
B1 N1 C4 124.0(3)
C1 N1 C4 106.8(3)
B1 N2 C6 124.0(3)
B1 N2 C9 126.6(3)
C6 N2 C9 107.4(3)
N1 B1 N2 104.8(3)
N1 B1 C18 108.3(3)
N1 B1 C24 109.4(3)
N2 B1 C18 110.1(3)
N2 B1 C24 106.9(3)
C18 B1 C24 116.7(3)
N1 C1 C2 110.1(3)
N1 C1 C10 125.1(4)
C2 C1 C10 124.7(4)
C1 C2 C3 108.0(4)
C1 C2 C11 124.6(4)
C3 C2 C11 127.4(4)
C2 C3 C4 106.5(4)
C2 C3 C13 125.0(4)
C4 C3 C13 128.5(4)
N1 C4 C3 108.6(3)
N1 C4 C5 120.1(3)
C3 C4 C5 131.0(4)
C4 C5 C6 122.5(3)
C4 C5 C30 118.7(3)
C6 C5 C30 118.7(3)
N2 C6 C5 120.2(3)
N2 C6 C7 108.5(3)
C5 C6 C7 131.3(4)
C6 C7 C8 106.2(4)
C6 C7 C14 128.6(4)
C8 C7 C14 125.1(4)
C7 C8 C9 107.6(4)
C7 C8 C15 126.1(4)
C9 C8 C15 126.3(4)
N2 C9 C8 110.3(4)
N2 C9 C17 123.3(4)
C8 C9 C17 126.4(4)
C1 C10 H10A 109.5
C1 C10 H10B 109.5
C1 C10 H10C 109.5
H10A C10 H10B 109.5
H10A C10 H10C 109.5
H10B C10 H10C 109.5
C2 C11 H11A 108.9
C2 C11 H11B 108.9
C2 C11 C12 113.5(4)
H11A C11 H11B 107.7
H11A C11 C12 108.9
H11B C11 C12 108.9
C11 C12 H12A 109.5
C11 C12 H12B 109.5
C11 C12 H12C 109.5
H12A C12 H12B 109.5
H12A C12 H12C 109.5
H12B C12 H12C 109.5
C3 C13 H13A 109.5
C3 C13 H13B 109.5
C3 C13 H13C 109.5
H13A C13 H13B 109.5
H13A C13 H13C 109.5
H13B C13 H13C 109.5
C7 C14 H14A 109.5
C7 C14 H14B 109.5
C7 C14 H14C 109.5
H14A C14 H14B 109.5
H14A C14 H14C 109.5
H14B C14 H14C 109.5
C8 C15 H15A 109.2
C8 C15 H15B 109.2
C8 C15 C16 112.0(4)
H15A C15 H15B 107.9
H15A C15 C16 109.2
H15B C15 C16 109.2
C15 C16 H16A 109.5
C15 C16 H16B 109.5
C15 C16 H16C 109.5
H16A C16 H16B 109.5
H16A C16 H16C 109.5
H16B C16 H16C 109.5
C9 C17 H17A 109.5
C9 C17 H17B 109.5
C9 C17 H17C 109.5
H17A C17 H17B 109.5
H17A C17 H17C 109.5
H17B C17 H17C 109.5
B1 C18 C19 119.3(4)
B1 C18 C23 124.1(4)
C19 C18 C23 116.6(4)
C18 C19 H19 119.3
C18 C19 C20 121.5(5)
H19 C19 C20 119.3
C19 C20 H20 120.0
C19 C20 C21 119.9(5)
H20 C20 C21 120.0
C20 C21 H21 120.0
C20 C21 C22 120.0(5)
H21 C21 C22 120.0
C21 C22 H22 120.0
C21 C22 C23 120.0(5)
H22 C22 C23 120.0
C18 C23 C22 121.9(5)
C18 C23 H23 119.0
C22 C23 H23 119.0
B1 C24 C25 122.1(3)
B1 C24 C29 122.7(4)
C25 C24 C29 115.2(4)
C24 C25 H25 118.8
C24 C25 C26 122.5(4)
H25 C25 C26 118.8
C25 C26 H26 119.6
C25 C26 C27 120.7(4)
H26 C26 C27 119.6
C26 C27 H27 120.5
C26 C27 C28 119.1(4)
H27 C27 C28 120.5
C27 C28 H28 120.0
C27 C28 C29 120.1(4)
H28 C28 C29 120.0
C24 C29 C28 122.4(4)
C24 C29 H29 118.8
C28 C29 H29 118.8
C5 C30 C31 119.2(3)
C5 C30 C35 121.8(3)
C31 C30 C35 119.0(3)
C30 C31 H31 119.5
C30 C31 C32 121.0(4)
H31 C31 C32 119.5
C31 C32 H32 119.8
C31 C32 C33 120.5(4)
H32 C32 C33 119.8
P1 C33 C32 123.4(3)
P1 C33 C34 118.4(3)
C32 C33 C34 118.2(3)
C33 C34 H34 119.4
C33 C34 C35 121.2(3)
H34 C34 C35 119.4
C30 C35 C34 120.0(4)
C30 C35 H35 120.0
C34 C35 H35 120.0
P1 C36 H36 108.9
P1 C36 C37 111.3(3)
P1 C36 C41 108.5(3)
H36 C36 C37 108.9
H36 C36 C41 108.9
C37 C36 C41 110.3(4)
C36 C37 H37A 109.4
C36 C37 H37B 109.4
C36 C37 C38 111.2(4)
H37A C37 H37B 108.0
H37A C37 C38 109.4
H37B C37 C38 109.4
C37 C38 H38A 109.4
C37 C38 H38B 109.4
C37 C38 C39 111.3(4)
H38A C38 H38B 108.0
H38A C38 C39 109.4
H38B C38 C39 109.4
C38 C39 H39A 109.5
C38 C39 H39B 109.5
C38 C39 C40 110.8(5)
H39A C39 H39B 108.1
H39A C39 C40 109.5
H39B C39 C40 109.5
C39 C40 H40A 109.5
C39 C40 H40B 109.5
C39 C40 C41 110.8(4)
H40A C40 H40B 108.1
H40A C40 C41 109.5
H40B C40 C41 109.5
C36 C41 C40 111.6(4)
C36 C41 H41A 109.3
C36 C41 H41B 109.3
C40 C41 H41A 109.3
C40 C41 H41B 109.3
H41A C41 H41B 108.0
P1 C42 H42 106.7
P1 C42 C43 108.8(3)
P1 C42 C47 116.5(3)
H42 C42 C43 106.7
H42 C42 C47 106.7
C43 C42 C47 110.9(4)
C42 C43 H43A 109.4
C42 C43 H43B 109.4
C42 C43 C44 111.1(4)
H43A C43 H43B 108.0
H43A C43 C44 109.4
H43B C43 C44 109.4
C43 C44 H44A 109.4
C43 C44 H44B 109.4
C43 C44 C45 111.2(4)
H44A C44 H44B 108.0
H44A C44 C45 109.4
H44B C44 C45 109.4
C44 C45 H45A 109.4
C44 C45 H45B 109.4
C44 C45 C46 111.2(4)
H45A C45 H45B 108.0
H45A C45 C46 109.4
H45B C45 C46 109.4
C45 C46 H46A 109.1
C45 C46 H46B 109.1
C45 C46 C47 112.4(4)
H46A C46 H46B 107.9
H46A C46 C47 109.1
H46B C46 C47 109.1
C42 C47 C46 110.4(4)
C42 C47 H47A 109.6
C42 C47 H47B 109.6
C46 C47 H47A 109.6
C46 C47 H47B 109.6
H47A C47 H47B 108.1
Cu P2 C80 122.24(12)
Cu P2 C83 110.59(12)
Cu P2 C89 108.33(12)
C80 P2 C83 101.98(15)
C80 P2 C89 105.23(16)
C83 P2 C89 107.56(16)
B2 N3 C48 128.9(3)
B2 N3 C51 122.2(3)
C48 N3 C51 107.4(3)
B2 N4 C53 122.8(3)
B2 N4 C56 128.7(3)
C53 N4 C56 108.0(3)
N3 B2 N4 105.0(3)
N3 B2 C65 108.2(3)
N3 B2 C71 109.7(3)
N4 B2 C65 109.5(3)
N4 B2 C71 108.7(3)
C65 B2 C71 115.2(3)
N3 C48 C49 109.9(3)
N3 C48 C57 124.6(4)
C49 C48 C57 125.5(4)
C48 C49 C50 107.4(3)
C48 C49 C58 125.5(4)
C50 C49 C58 127.1(4)
C49 C50 C51 106.9(3)
C49 C50 C60 124.2(3)
C51 C50 C60 128.9(3)
N3 C51 C50 108.3(3)
N3 C51 C52 119.7(3)
C50 C51 C52 131.5(3)
C51 C52 C53 122.3(3)
C51 C52 C77 118.7(3)
C53 C52 C77 118.8(3)
N4 C53 C52 120.2(3)
N4 C53 C54 108.2(3)
C52 C53 C54 131.2(3)
C53 C54 C55 106.7(3)
C53 C54 C61 129.1(3)
C55 C54 C61 124.1(3)
C54 C55 C56 106.8(3)
C54 C55 C62 127.6(3)
C56 C55 C62 125.6(4)
N4 C56 C55 110.3(3)
N4 C56 C64 125.5(3)
C55 C56 C64 124.2(3)
C48 C57 H57A 109.5
C48 C57 H57B 109.5
C48 C57 H57C 109.5
H57A C57 H57B 109.5
H57A C57 H57C 109.5
H57B C57 H57C 109.5
C49 C58 H58A 109.1
C49 C58 H58B 109.1
C49 C58 C59 112.5(4)
H58A C58 H58B 107.8
H58A C58 C59 109.1
H58B C58 C59 109.1
C58 C59 H59A 109.5
C58 C59 H59B 109.5
C58 C59 H59C 109.5
H59A C59 H59B 109.5
H59A C59 H59C 109.5
H59B C59 H59C 109.5
C50 C60 H60A 109.5
C50 C60 H60B 109.5
C50 C60 H60C 109.5
H60A C60 H60B 109.5
H60A C60 H60C 109.5
H60B C60 H60C 109.5
C54 C61 H61A 109.5
C54 C61 H61B 109.5
C54 C61 H61C 109.5
H61A C61 H61B 109.5
H61A C61 H61C 109.5
H61B C61 H61C 109.5
C55 C62 H62A 109.0
C55 C62 H62B 109.0
C55 C62 C63 113.0(4)
H62A C62 H62B 107.8
H62A C62 C63 109.0
H62B C62 C63 109.0
C62 C63 H63A 109.5
C62 C63 H63B 109.5
C62 C63 H63C 109.5
H63A C63 H63B 109.5
H63A C63 H63C 109.5
H63B C63 H63C 109.5
C56 C64 H64A 109.5
C56 C64 H64B 109.5
C56 C64 H64C 109.5
H64A C64 H64B 109.5
H64A C64 H64C 109.5
H64B C64 H64C 109.5
B2 C65 C66 122.3(3)
B2 C65 C70 122.4(3)
C66 C65 C70 115.3(4)
C65 C66 H66 118.7
C65 C66 C67 122.5(4)
H66 C66 C67 118.7
C66 C67 H67 119.8
C66 C67 C68 120.4(5)
H67 C67 C68 119.8
C67 C68 H68 120.6
C67 C68 C69 118.9(4)
H68 C68 C69 120.6
C68 C69 H69 120.0
C68 C69 C70 120.0(4)
H69 C69 C70 120.0
C65 C70 C69 122.8(4)
C65 C70 H70 118.6
C69 C70 H70 118.6
B2 C71 C72 122.9(3)
B2 C71 C76 120.0(3)
C72 C71 C76 117.0(4)
C71 C72 H72 119.2
C71 C72 C73 121.6(4)
H72 C72 C73 119.2
C72 C73 H73 120.2
C72 C73 C74 119.5(4)
H73 C73 C74 120.2
C73 C74 H74 120.2
C73 C74 C75 119.6(4)
H74 C74 C75 120.2
C74 C75 H75 119.8
C74 C75 C76 120.3(4)
H75 C75 C76 119.8
C71 C76 C75 121.9(4)
C71 C76 H76 119.0
C75 C76 H76 119.0
C52 C77 C78 121.6(3)
C52 C77 C82 119.0(3)
C78 C77 C82 119.4(3)
C77 C78 H78 120.2
C77 C78 C79 119.6(3)
H78 C78 C79 120.2
C78 C79 H79 119.5
C78 C79 C80 120.9(3)
H79 C79 C80 119.5
P2 C80 C79 118.9(3)
P2 C80 C81 122.0(3)
C79 C80 C81 118.8(3)
C80 C81 H81 119.9
C80 C81 C82 120.2(3)
H81 C81 C82 119.9
C77 C82 C81 120.9(3)
C77 C82 H82 119.5
C81 C82 H82 119.5
P2 C83 H83 106.7
P2 C83 C84 109.4(2)
P2 C83 C88 115.5(3)
H83 C83 C84 106.7
H83 C83 C88 106.7
C84 C83 C88 111.3(3)
C83 C84 H84A 109.3
C83 C84 H84B 109.3
C83 C84 C85 111.7(3)
H84A C84 H84B 107.9
H84A C84 C85 109.3
H84B C84 C85 109.3
C84 C85 H85A 109.4
C84 C85 H85B 109.4
C84 C85 C86 111.2(4)
H85A C85 H85B 108.0
H85A C85 C86 109.4
H85B C85 C86 109.4
C85 C86 H86A 109.5
C85 C86 H86B 109.5
C85 C86 C87 110.8(3)
H86A C86 H86B 108.1
H86A C86 C87 109.5
H86B C86 C87 109.5
C86 C87 H87A 109.3
C86 C87 H87B 109.3
C86 C87 C88 111.4(3)
H87A C87 H87B 108.0
H87A C87 C88 109.3
H87B C87 C88 109.3
C83 C88 C87 111.2(3)
C83 C88 H88A 109.4
C83 C88 H88B 109.4
C87 C88 H88A 109.4
C87 C88 H88B 109.4
H88A C88 H88B 108.0
P2 C89 H89 108.8
P2 C89 C90 110.5(2)
P2 C89 C94 110.0(2)
H89 C89 C90 108.8
H89 C89 C94 108.8
C90 C89 C94 109.9(3)
C89 C90 H90A 109.5
C89 C90 H90B 109.5
C89 C90 C91 110.8(3)
H90A C90 H90B 108.1
H90A C90 C91 109.5
H90B C90 C91 109.5
C90 C91 H91A 109.4
C90 C91 H91B 109.4
C90 C91 C92 111.0(3)
H91A C91 H91B 108.0
H91A C91 C92 109.4
H91B C91 C92 109.4
C91 C92 H92A 109.6
C91 C92 H92B 109.6
C91 C92 C93 110.5(3)
H92A C92 H92B 108.1
H92A C92 C93 109.6
H92B C92 C93 109.6
C92 C93 H93A 109.4
C92 C93 H93B 109.4
C92 C93 C94 111.1(3)
H93A C93 H93B 108.0
H93A C93 C94 109.4
H93B C93 C94 109.4
C89 C94 C93 110.9(3)
C89 C94 H94A 109.5
C89 C94 H94B 109.5
C93 C94 H94A 109.5
C93 C94 H94B 109.5
H94A C94 H94B 108.1
Cu N5 C95 160.2(3)
N5 C95 C96 179.5(5)
C95 C96 H96A 109.5
C95 C96 H96B 109.5
C95 C96 H96C 109.5
H96A C96 H96B 109.5
H96A C96 H96C 109.5
H96B C96 H96C 109.5
F1 P3 F2 91.21(18)
F1 P3 F3 90.24(18)
F1 P3 F4 89.06(17)
F1 P3 F5 89.26(18)
F1 P3 F6 178.28(18)
F2 P3 F3 90.20(16)
F2 P3 F4 179.56(17)
F2 P3 F5 90.48(16)
F2 P3 F6 90.49(17)
F3 P3 F4 89.46(14)
F3 P3 F5 179.17(17)
F3 P3 F6 90.01(17)
F4 P3 F5 89.87(14)
F4 P3 F6 89.24(15)
F5 P3 F6 90.46(16)
C97 O C99 116.3(10)
O C97 H97A 108.9
O C97 H97B 108.9
O C97 C98 113.4(11)
H97A C97 H97B 107.7
H97A C97 C98 108.9
H97B C97 C98 108.9
C97 C98 H98A 109.5
C97 C98 H98B 109.5
C97 C98 H98C 109.5
H98A C98 H98B 109.5
H98A C98 H98C 109.5
H98B C98 H98C 109.5
O C99 H99A 108.1
O C99 H99B 108.1
O C99 C100 116.8(11)
H99A C99 H99B 107.3
H99A C99 C100 108.1
H99B C99 C100 108.1
C99 C100 H10D 109.5
C99 C100 H10E 109.5
C99 C100 H10F 109.5
H10D C100 H10E 109.5
H10D C100 H10F 109.5
H10E C100 H10F 109.5
H101 C101 Cl1 106.6
H101 C101 Cl2 106.6
H101 C101 Cl3 106.6
Cl1 C101 Cl2 112.1(6)
Cl1 C101 Cl3 108.8(6)
Cl2 C101 Cl3 115.5(7)
H102 C102 Cl4 108.5
H102 C102 Cl5 108.5
H102 C102 Cl6 108.5
Cl4 C102 Cl5 110.0(3)
Cl4 C102 Cl6 110.2(3)
Cl5 C102 Cl6 111.0(3)

loop_
_geom_bond_atom_site_label_1
_geom_bond_atom_site_label_2
_geom_bond_distance
Cu P1 2.2273(11)
Cu P2 2.2564(10)
Cu N5 1.994(3)
P1 C33 1.829(4)
P1 C36 1.841(4)
P1 C42 1.841(4)
N1 B1 1.591(5)
N1 C1 1.347(5)
N1 C4 1.399(5)
N2 B1 1.578(5)
N2 C6 1.398(5)
N2 C9 1.346(5)
B1 C18 1.629(6)
B1 C24 1.635(6)
C1 C2 1.404(6)
C1 C10 1.488(6)
C2 C3 1.366(6)
C2 C11 1.508(6)
C3 C4 1.421(6)
C3 C13 1.506(6)
C4 C5 1.398(5)
C5 C6 1.388(6)
C5 C30 1.490(5)
C6 C7 1.423(5)
C7 C8 1.390(6)
C7 C14 1.499(6)
C8 C9 1.402(6)
C8 C15 1.508(6)
C9 C17 1.494(6)
C10 H10A 0.980
C10 H10B 0.980
C10 H10C 0.980
C11 H11A 0.990
C11 H11B 0.990
C11 C12 1.517(8)
C12 H12A 0.980
C12 H12B 0.980
C12 H12C 0.980
C13 H13A 0.980
C13 H13B 0.980
C13 H13C 0.980
C14 H14A 0.980
C14 H14B 0.980
C14 H14C 0.980
C15 H15A 0.990
C15 H15B 0.990
C15 C16 1.505(8)
C16 H16A 0.980
C16 H16B 0.980
C16 H16C 0.980
C17 H17A 0.980
C17 H17B 0.980
C17 H17C 0.980
C18 C19 1.383(7)
C18 C23 1.398(6)
C19 H19 0.950
C19 C20 1.407(7)
C20 H20 0.950
C20 C21 1.364(9)
C21 H21 0.950
C21 C22 1.367(9)
C22 H22 0.950
C22 C23 1.386(7)
C23 H23 0.950
C24 C25 1.384(6)
C24 C29 1.401(6)
C25 H25 0.950
C25 C26 1.389(6)
C26 H26 0.950
C26 C27 1.356(7)
C27 H27 0.950
C27 C28 1.375(7)
C28 H28 0.950
C28 C29 1.386(7)
C29 H29 0.950
C30 C31 1.387(6)
C30 C35 1.382(5)
C31 H31 0.950
C31 C32 1.377(6)
C32 H32 0.950
C32 C33 1.399(5)
C33 C34 1.385(6)
C34 H34 0.950
C34 C35 1.391(5)
C35 H35 0.950
C36 H36 1.000
C36 C37 1.532(6)
C36 C41 1.536(6)
C37 H37A 0.990
C37 H37B 0.990
C37 C38 1.520(6)
C38 H38A 0.990
C38 H38B 0.990
C38 C39 1.515(8)
C39 H39A 0.990
C39 H39B 0.990
C39 C40 1.524(8)
C40 H40A 0.990
C40 H40B 0.990
C40 C41 1.529(7)
C41 H41A 0.990
C41 H41B 0.990
C42 H42 1.000
C42 C43 1.539(6)
C42 C47 1.523(6)
C43 H43A 0.990
C43 H43B 0.990
C43 C44 1.524(6)
C44 H44A 0.990
C44 H44B 0.990
C44 C45 1.506(7)
C45 H45A 0.990
C45 H45B 0.990
C45 C46 1.508(9)
C46 H46A 0.990
C46 H46B 0.990
C46 C47 1.533(7)
C47 H47A 0.990
C47 H47B 0.990
P2 C80 1.827(3)
P2 C83 1.845(4)
P2 C89 1.836(3)
N3 B2 1.568(5)
N3 C48 1.348(5)
N3 C51 1.403(4)
N4 B2 1.583(5)
N4 C53 1.393(4)
N4 C56 1.336(5)
B2 C65 1.637(5)
B2 C71 1.626(6)
C48 C49 1.415(6)
C48 C57 1.495(5)
C49 C50 1.381(5)
C49 C58 1.499(6)
C50 C51 1.419(5)
C50 C60 1.501(5)
C51 C52 1.397(5)
C52 C53 1.391(5)
C52 C77 1.492(5)
C53 C54 1.427(5)
C54 C55 1.387(5)
C54 C61 1.500(5)
C55 C56 1.420(5)
C55 C62 1.492(5)
C56 C64 1.492(5)
C57 H57A 0.980
C57 H57B 0.980
C57 H57C 0.980
C58 H58A 0.990
C58 H58B 0.990
C58 C59 1.510(8)
C59 H59A 0.980
C59 H59B 0.980
C59 H59C 0.980
C60 H60A 0.980
C60 H60B 0.980
C60 H60C 0.980
C61 H61A 0.980
C61 H61B 0.980
C61 H61C 0.980
C62 H62A 0.990
C62 H62B 0.990
C62 C63 1.521(7)
C63 H63A 0.980
C63 H63B 0.980
C63 H63C 0.980
C64 H64A 0.980
C64 H64B 0.980
C64 H64C 0.980
C65 C66 1.390(6)
C65 C70 1.394(6)
C66 H66 0.950
C66 C67 1.389(6)
C67 H67 0.950
C67 C68 1.366(8)
C68 H68 0.950
C68 C69 1.385(7)
C69 H69 0.950
C69 C70 1.378(6)
C70 H70 0.950
C71 C72 1.393(5)
C71 C76 1.390(5)
C72 H72 0.950
C72 C73 1.390(6)
C73 H73 0.950
C73 C74 1.388(7)
C74 H74 0.950
C74 C75 1.373(7)
C75 H75 0.950
C75 C76 1.376(6)
C76 H76 0.950
C77 C78 1.387(5)
C77 C82 1.389(5)
C78 H78 0.950
C78 C79 1.396(5)
C79 H79 0.950
C79 C80 1.388(5)
C80 C81 1.398(5)
C81 H81 0.950
C81 C82 1.379(5)
C82 H82 0.950
C83 H83 1.000
C83 C84 1.525(5)
C83 C88 1.528(5)
C84 H84A 0.990
C84 H84B 0.990
C84 C85 1.530(5)
C85 H85A 0.990
C85 H85B 0.990
C85 C86 1.515(7)
C86 H86A 0.990
C86 H86B 0.990
C86 C87 1.516(6)
C87 H87A 0.990
C87 H87B 0.990
C87 C88 1.524(5)
C88 H88A 0.990
C88 H88B 0.990
C89 H89 1.000
C89 C90 1.530(5)
C89 C94 1.536(5)
C90 H90A 0.990
C90 H90B 0.990
C90 C91 1.529(5)
C91 H91A 0.990
C91 H91B 0.990
C91 C92 1.531(6)
C92 H92A 0.990
C92 H92B 0.990
C92 C93 1.516(6)
C93 H93A 0.990
C93 H93B 0.990
C93 C94 1.535(5)
C94 H94A 0.990
C94 H94B 0.990
N5 C95 1.128(5)
C95 C96 1.466(6)
C96 H96A 0.980
C96 H96B 0.980
C96 H96C 0.980
P3 F1 1.594(3)
P3 F2 1.587(3)
P3 F3 1.593(3)
P3 F4 1.598(3)
P3 F5 1.588(3)
P3 F6 1.579(3)
O C97 1.516(12)
O C99 1.427(12)
C97 H97A 0.990
C97 H97B 0.990
C97 C98 1.370(13)
C98 H98A 0.980
C98 H98B 0.980
C98 H98C 0.980
C99 H99A 0.990
C99 H99B 0.990
C99 C100 1.477(14)
C100 H10D 0.980
C100 H10E 0.980
C100 H10F 0.980
C101 H101 1.000
C101 Cl1 1.709(10)
C101 Cl2 1.699(10)
C101 Cl3 1.692(12)
C102 H102 1.000
C102 Cl4 1.764(5)
C102 Cl5 1.746(5)
C102 Cl6 1.753(5)

loop_
_geom_torsion_atom_site_label_1
_geom_torsion_atom_site_label_2
_geom_torsion_atom_site_label_3
_geom_torsion_atom_site_label_4
_geom_torsion
C6 N2 B1 N1 -23.5(5)
C6 N2 B1 C18 -139.8(4)
C6 N2 B1 C24 92.5(4)
C9 N2 B1 N1 174.6(3)
C9 N2 B1 C18 58.4(5)
C9 N2 B1 C24 -69.3(5)
C1 N1 B1 N2 -164.5(4)
C1 N1 B1 C18 -47.0(5)
C1 N1 B1 C24 81.2(5)
C4 N1 B1 N2 21.1(5)
C4 N1 B1 C18 138.6(4)
C4 N1 B1 C24 -93.2(4)
B1 N1 C1 C2 -175.0(4)
B1 N1 C1 C10 6.9(6)
C4 N1 C1 C2 0.1(4)
C4 N1 C1 C10 -177.9(4)
N1 C1 C2 C3 0.8(5)
N1 C1 C2 C11 -177.7(4)
C10 C1 C2 C3 178.8(4)
C10 C1 C2 C11 0.4(7)
C1 C2 C3 C4 -1.3(5)
C1 C2 C3 C13 178.3(4)
C11 C2 C3 C4 177.1(4)
C11 C2 C3 C13 -3.3(8)
B1 N1 C4 C3 174.5(3)
B1 N1 C4 C5 -11.5(6)
C1 N1 C4 C3 -1.0(4)
C1 N1 C4 C5 173.0(4)
C2 C3 C4 N1 1.4(5)
C2 C3 C4 C5 -171.7(4)
C13 C3 C4 N1 -178.2(4)
C13 C3 C4 C5 8.7(8)
N1 C4 C5 C6 0.1(6)
N1 C4 C5 C30 -175.1(3)
C3 C4 C5 C6 172.5(4)
C3 C4 C5 C30 -2.7(6)
C4 C5 C6 N2 -2.4(6)
C4 C5 C6 C7 179.2(4)
C30 C5 C6 N2 172.7(3)
C30 C5 C6 C7 -5.6(6)
B1 N2 C6 C5 16.5(6)
B1 N2 C6 C7 -164.8(3)
C9 N2 C6 C5 -178.7(4)
C9 N2 C6 C7 0.0(4)
N2 C6 C7 C8 0.2(4)
N2 C6 C7 C14 177.4(4)
C5 C6 C7 C8 178.7(4)
C5 C6 C7 C14 -4.1(7)
C6 C7 C8 C9 -0.3(5)
C6 C7 C8 C15 177.7(4)
C14 C7 C8 C9 -177.6(4)
C14 C7 C8 C15 0.4(7)
B1 N2 C9 C8 164.1(4)
B1 N2 C9 C17 -13.7(6)
C6 N2 C9 C8 -0.1(5)
C6 N2 C9 C17 -177.9(4)
C7 C8 C9 N2 0.3(5)
C7 C8 C9 C17 178.0(4)
C15 C8 C9 N2 -177.7(4)
C15 C8 C9 C17 0.0(7)
C1 C2 C11 C12 -92.2(6)
C3 C2 C11 C12 89.6(6)
C7 C8 C15 C16 -81.6(7)
C9 C8 C15 C16 96.1(7)
N1 B1 C18 C19 -48.3(5)
N1 B1 C18 C23 131.4(4)
N2 B1 C18 C19 65.7(5)
N2 B1 C18 C23 -114.6(4)
C24 B1 C18 C19 -172.3(4)
C24 B1 C18 C23 7.4(6)
B1 C18 C19 C20 179.8(4)
C23 C18 C19 C20 0.1(7)
C18 C19 C20 C21 -1.0(8)
C19 C20 C21 C22 0.6(8)
C20 C21 C22 C23 0.8(8)
C21 C22 C23 C18 -1.8(8)
B1 C18 C23 C22 -178.4(4)
C19 C18 C23 C22 1.3(7)
N1 B1 C24 C25 103.5(4)
N1 B1 C24 C29 -76.0(5)
N2 B1 C24 C25 -9.4(5)
N2 B1 C24 C29 171.0(4)
C18 B1 C24 C25 -133.2(4)
C18 B1 C24 C29 47.3(5)
B1 C24 C25 C26 179.5(4)
C29 C24 C25 C26 -0.9(6)
C24 C25 C26 C27 1.3(7)
C25 C26 C27 C28 -1.3(7)
C26 C27 C28 C29 1.1(8)
C27 C28 C29 C24 -0.8(8)
B1 C24 C29 C28 -179.8(4)
C25 C24 C29 C28 0.7(7)
C4 C5 C30 C31 91.3(5)
C4 C5 C30 C35 -89.6(5)
C6 C5 C30 C31 -84.1(5)
C6 C5 C30 C35 95.0(5)
C5 C30 C31 C32 179.8(4)
C35 C30 C31 C32 0.7(7)
C30 C31 C32 C33 -0.7(7)
C31 C32 C33 P1 -179.6(3)
C31 C32 C33 C34 0.3(6)
Cu P1 C33 C32 157.0(3)
Cu P1 C33 C34 -23.0(4)
C36 P1 C33 C32 34.2(4)
C36 P1 C33 C34 -145.8(3)
C42 P1 C33 C32 -79.2(4)
C42 P1 C33 C34 100.8(3)
P1 C33 C34 C35 180.0(3)
C32 C33 C34 C35 0.0(6)
C5 C30 C35 C34 -179.4(4)
C31 C30 C35 C34 -0.4(6)
C33 C34 C35 C30 0.0(6)
Cu P1 C36 C37 66.8(3)
Cu P1 C36 C41 -54.8(3)
C33 P1 C36 C37 -170.1(3)
C33 P1 C36 C41 68.4(3)
C42 P1 C36 C37 -59.2(3)
C42 P1 C36 C41 179.3(3)
P1 C36 C37 C38 -175.7(3)
C41 C36 C37 C38 -55.2(5)
C36 C37 C38 C39 57.0(6)
C37 C38 C39 C40 -57.2(6)
C38 C39 C40 C41 56.3(7)
C39 C40 C41 C36 -55.6(6)
P1 C36 C41 C40 177.0(4)
C37 C36 C41 C40 54.8(5)
Cu P1 C42 C43 55.8(3)
Cu P1 C42 C47 -178.0(3)
C33 P1 C42 C43 -68.3(3)
C33 P1 C42 C47 57.9(4)
C36 P1 C42 C43 -178.3(3)
C36 P1 C42 C47 -52.1(4)
P1 C42 C43 C44 -174.7(3)
C47 C42 C43 C44 55.8(5)
C42 C43 C44 C45 -56.2(5)
C43 C44 C45 C46 55.8(6)
C44 C45 C46 C47 -55.6(6)
P1 C42 C47 C46 -179.7(4)
C43 C42 C47 C46 -54.6(5)
C45 C46 C47 C42 55.0(6)
C48 N3 B2 N4 -164.3(4)
C48 N3 B2 C65 78.9(5)
C48 N3 B2 C71 -47.6(5)
C51 N3 B2 N4 31.0(4)
C51 N3 B2 C65 -85.8(4)
C51 N3 B2 C71 147.7(3)
C53 N4 B2 N3 -27.5(4)
C53 N4 B2 C65 88.5(4)
C53 N4 B2 C71 -144.9(3)
C56 N4 B2 N3 161.0(3)
C56 N4 B2 C65 -83.0(4)
C56 N4 B2 C71 43.6(5)
B2 N3 C48 C49 -166.3(4)
B2 N3 C48 C57 14.3(7)
C51 N3 C48 C49 0.2(5)
C51 N3 C48 C57 -179.2(4)
N3 C48 C49 C50 0.7(5)
N3 C48 C49 C58 179.6(4)
C57 C48 C49 C50 -179.9(4)
C57 C48 C49 C58 -1.0(7)
C48 C49 C50 C51 -1.2(5)
C48 C49 C50 C60 177.0(4)
C58 C49 C50 C51 179.9(4)
C58 C49 C50 C60 -1.9(7)
B2 N3 C51 C50 166.6(3)
B2 N3 C51 C52 -20.0(5)
C48 N3 C51 C50 -0.9(4)
C48 N3 C51 C52 172.4(3)
C49 C50 C51 N3 1.3(4)
C49 C50 C51 C52 -171.0(4)
C60 C50 C51 N3 -176.8(4)
C60 C50 C51 C52 10.9(7)
N3 C51 C52 C53 -0.2(5)
N3 C51 C52 C77 -174.5(3)
C50 C51 C52 C53 171.3(4)
C50 C51 C52 C77 -2.9(6)
C51 C52 C53 N4 3.8(5)
C51 C52 C53 C54 -168.7(4)
C77 C52 C53 N4 178.1(3)
C77 C52 C53 C54 5.5(6)
B2 N4 C53 C52 12.6(5)
B2 N4 C53 C54 -173.2(3)
C56 N4 C53 C52 -174.3(3)
C56 N4 C53 C54 -0.2(4)
N4 C53 C54 C55 -0.3(4)
N4 C53 C54 C61 -178.4(4)
C52 C53 C54 C55 172.9(4)
C52 C53 C54 C61 -5.1(7)
C53 C54 C55 C56 0.6(4)
C53 C54 C55 C62 -176.2(4)
C61 C54 C55 C56 178.8(4)
C61 C54 C55 C62 1.9(6)
B2 N4 C56 C55 173.1(3)
B2 N4 C56 C64 -7.8(6)
C53 N4 C56 C55 0.6(4)
C53 N4 C56 C64 179.7(4)
C54 C55 C56 N4 -0.8(4)
C54 C55 C56 C64 -179.9(4)
C62 C55 C56 N4 176.2(4)
C62 C55 C56 C64 -3.0(6)
C48 C49 C58 C59 -94.5(6)
C50 C49 C58 C59 84.3(6)
C54 C55 C62 C63 89.3(6)
C56 C55 C62 C63 -87.0(5)
N3 B2 C65 C66 -34.2(5)
N3 B2 C65 C70 148.0(3)
N4 B2 C65 C66 -148.1(4)
N4 B2 C65 C70 34.1(5)
C71 B2 C65 C66 89.0(4)
C71 B2 C65 C70 -88.8(4)
B2 C65 C66 C67 -177.1(4)
C70 C65 C66 C67 0.8(6)
C65 C66 C67 C68 -1.0(8)
C66 C67 C68 C69 0.5(8)
C67 C68 C69 C70 0.1(8)
C68 C69 C70 C65 -0.2(7)
B2 C65 C70 C69 177.7(4)
C66 C65 C70 C69 -0.2(6)
N3 B2 C71 C72 125.6(4)
N3 B2 C71 C76 -57.2(5)
N4 B2 C71 C72 -120.1(4)
N4 B2 C71 C76 57.1(4)
C65 B2 C71 C72 3.2(5)
C65 B2 C71 C76 -179.6(3)
B2 C71 C72 C73 177.1(4)
C76 C71 C72 C73 -0.3(6)
C71 C72 C73 C74 -0.2(7)
C72 C73 C74 C75 0.6(8)
C73 C74 C75 C76 -0.4(8)
C74 C75 C76 C71 -0.1(7)
B2 C71 C76 C75 -177.0(4)
C72 C71 C76 C75 0.4(6)
C51 C52 C77 C78 -92.5(4)
C51 C52 C77 C82 88.6(4)
C53 C52 C77 C78 93.1(4)
C53 C52 C77 C82 -85.8(4)
C52 C77 C78 C79 -176.9(3)
C82 C77 C78 C79 2.0(5)
C77 C78 C79 C80 1.2(5)
C78 C79 C80 P2 171.0(3)
C78 C79 C80 C81 -3.1(5)
Cu P2 C80 C79 35.5(3)
Cu P2 C80 C81 -150.5(3)
C83 P2 C80 C79 -88.5(3)
C83 P2 C80 C81 85.5(3)
C89 P2 C80 C79 159.4(3)
C89 P2 C80 C81 -26.7(3)
P2 C80 C81 C82 -172.1(3)
C79 C80 C81 C82 1.9(5)
C80 C81 C82 C77 1.4(6)
C52 C77 C82 C81 175.7(3)
C78 C77 C82 C81 -3.3(5)
Cu P2 C83 C84 -59.4(3)
Cu P2 C83 C88 174.0(2)
C80 P2 C83 C84 72.1(3)
C80 P2 C83 C88 -54.5(3)
C89 P2 C83 C84 -177.5(2)
C89 P2 C83 C88 55.9(3)
P2 C83 C84 C85 177.6(3)
C88 C83 C84 C85 -53.5(4)
C83 C84 C85 C86 55.0(4)
C84 C85 C86 C87 -56.3(5)
C85 C86 C87 C88 57.0(5)
C86 C87 C88 C83 -55.7(5)
P2 C83 C88 C87 179.4(3)
C84 C83 C88 C87 53.8(4)
Cu P2 C89 C90 67.3(3)
Cu P2 C89 C94 -54.2(3)
C80 P2 C89 C90 -64.9(3)
C80 P2 C89 C94 173.5(2)
C83 P2 C89 C90 -173.1(2)
C83 P2 C89 C94 65.4(3)
P2 C89 C90 C91 -178.6(3)
C94 C89 C90 C91 -57.0(4)
C89 C90 C91 C92 57.4(4)
C90 C91 C92 C93 -56.8(5)
C91 C92 C93 C94 56.5(4)
C92 C93 C94 C89 -56.9(4)
P2 C89 C94 C93 178.5(3)
C90 C89 C94 C93 56.6(4)
C99 O C97 C98 -179.8(10)
C97 O C99 C100 -175.4(10)
